data_1525728
loop_
_publ_author_name
'Buhl, J.C.'
'Gesing, T.M.'
'Gurris, C.'

_publ_section_title
;
 Synthesis and crystal structure of rhodanide-enclathrated sodalite Na8
 (Al Si O4)6 (S C N)2
;
_journal_name_full 'Microporous and Mesoporous Materials'
_journal_page_first 25
_journal_page_last 32
_journal_volume 50
_journal_year 2001
_chemical_formula_sum 'C2 Al6 N2 Na8 O24 S2 Si6'
_chemical_name_systematic 'Na8 (Al Si O4)6 (S C N)2'
_space_group_IT_number 218
_symmetry_space_group_name_Hall 'P -4n 2 3'
_symmetry_space_group_name_H-M 'P -4 3 n'
_cell_angle_alpha 90
_cell_angle_beta 90
_cell_angle_gamma 90
_cell_formula_units_Z 1
_cell_length_a 9.0767
_cell_length_b 9.0767
_cell_length_c 9.0767
_cell_volume 747.797
_citation_journal_id_ASTM MIMMFJ
_cod_data_source_file Buhl_MIMMFJ_2001_1778.cif
_cod_data_source_block C2Al6N2Na8O24S2Si6
_cod_original_cell_volume 747.7974
_cod_database_code 1525728

loop_
_symmetry_equiv_pos_as_xyz
x,y,z
y+1/2,-x+1/2,-z+1/2
-x,-y,z
-y+1/2,x+1/2,-z+1/2
x,-y,-z
-y+1/2,-x+1/2,z+1/2
-x,y,-z
y+1/2,x+1/2,z+1/2
z,x,y
x+1/2,-z+1/2,-y+1/2
-z,-x,y
-x+1/2,z+1/2,-y+1/2
z,-x,-y
-x+1/2,-z+1/2,y+1/2
-z,x,-y
x+1/2,z+1/2,y+1/2
y,z,x
y,-z,-x
-z+1/2,-y+1/2,x+1/2
-y,z,-x
z+1/2,y+1/2,x+1/2
-y,-z,x
-z+1/2,y+1/2,-x+1/2
z+1/2,-y+1/2,-x+1/2

loop_
_atom_site_label
_atom_site_type_symbol
_atom_site_fract_x
_atom_site_fract_y
_atom_site_fract_z
_atom_site_occupancy
_atom_site_U_iso_or_equiv
S1 S-2 0.1581 0 0 0.168 0.0
Si1 Si+4 0.25 0 0.5 1 0.0
O1 O-2 0.1409 0.4552 0.1515 1 0.0
N1 N-3 0.1423 0 0 0.168 0.0
Na1 Na+1 0.2067 0.2067 0.2067 1 0.0
C1 C+4 0 0 0 1.008 0.0
Al1 Al+3 0.25 0.5 0 1 0.0
